data_7714156
loop_
_publ_author_name
'Franc, Michal'
'Vosahlo, Petr'
'Schulz, Ji\<r\'i'
'Cisarova, Ivana'
'\<St\<epni\<cka, Petr'

_publ_section_title
;
 Synthesis and reactivity of Pd(II) imidoyl complexes obtained by
 insertion of isocyanoferrocene into the Pd-C bonds of orthopalladated
 precursors
;
_journal_name_full 'Dalton Transactions'
_journal_paper_doi 10.1039/D3DT02717A
_journal_year 2023
_chemical_formula_moiety 'C38 H36 Cl Fe N P Pd S, B F4'
_chemical_formula_sum 'C38 H36 B Cl F4 Fe N P Pd S'
_chemical_formula_weight 854.22
_space_group_crystal_system orthorhombic
_space_group_IT_number 61
_space_group_name_Hall '-P 2ac 2ab'
_space_group_name_H-M_alt 'P b c a'
_atom_sites_solution_hydrogens geom
_atom_sites_solution_primary direct
_atom_sites_solution_secondary difmap
_audit_creation_method SHELXL-2017/1
_audit_update_record
;
2023-08-15 deposited with the CCDC.	2023-10-06 downloaded from the CCDC.
;
_cell_angle_alpha 90
_cell_angle_beta 90
_cell_angle_gamma 90
_cell_formula_units_Z 8
_cell_length_a 18.3903(7)
_cell_length_b 17.3243(9)
_cell_length_c 21.8453(12)
_cell_measurement_reflns_used 9973
_cell_measurement_temperature 120(2)
_cell_measurement_theta_max 27.34
_cell_measurement_theta_min 2.35
_cell_volume 6959.9(6)
_computing_cell_refinement 'SAINT V8.40A (Bruker Nano, Inc., 2019)'
_computing_data_collection 'Bruker Instrument Service vV6.2.14'
_computing_data_reduction 'SAINT V8.40A (Bruker Nano, Inc., 2019)'
_computing_molecular_graphics 'PLATON (Spek, 2017)'
_computing_publication_material 'PLATON (Spek, 2017)'
_computing_structure_refinement 'SHELXL-2017/1 (Sheldrick, 2017)'
_computing_structure_solution 'SHELXT 2014/5 (Sheldrick, 2014)'
_diffrn_ambient_temperature 120(2)
_diffrn_measured_fraction_theta_full 0.999
_diffrn_measured_fraction_theta_max 0.999
_diffrn_measurement_device_type 'Bruker D8 VENTURE Kappa Duo'
_diffrn_measurement_method '\f and \w scans'
_diffrn_radiation_monochromator 'Quazar Mo multilayer optic'
_diffrn_radiation_source 'I\mS micro-focus sealed tube'
_diffrn_radiation_type MoK\a
_diffrn_radiation_wavelength 0.71073
_diffrn_reflns_av_R_equivalents 0.0604
_diffrn_reflns_av_unetI/netI 0.0372
_diffrn_reflns_Laue_measured_fraction_full 0.999
_diffrn_reflns_Laue_measured_fraction_max 0.999
_diffrn_reflns_limit_h_max 23
_diffrn_reflns_limit_h_min -21
_diffrn_reflns_limit_k_max 22
_diffrn_reflns_limit_k_min -20
_diffrn_reflns_limit_l_max 22
_diffrn_reflns_limit_l_min -28
_diffrn_reflns_number 55408
_diffrn_reflns_point_group_measured_fraction_full 0.999
_diffrn_reflns_point_group_measured_fraction_max 0.999
_diffrn_reflns_theta_full 25.242
_diffrn_reflns_theta_max 27.498
_diffrn_reflns_theta_min 2.169
_exptl_absorpt_coefficient_mu 1.168
_exptl_absorpt_correction_T_max 0.98
_exptl_absorpt_correction_T_min 0.85
_exptl_absorpt_correction_type multi-scan
_exptl_absorpt_process_details 'SADABS-2016/2 - Bruker AXS'
_exptl_crystal_colour orange
_exptl_crystal_density_diffrn 1.630
_exptl_crystal_description plate
_exptl_crystal_F_000 3456
_exptl_crystal_size_max 0.14
_exptl_crystal_size_mid 0.10
_exptl_crystal_size_min 0.02
_refine_diff_density_max 1.408
_refine_diff_density_min -1.070
_refine_diff_density_rms 0.100
_refine_ls_extinction_method none
_refine_ls_goodness_of_fit_ref 1.034
_refine_ls_hydrogen_treatment constr
_refine_ls_matrix_type full
_refine_ls_number_parameters 444
_refine_ls_number_reflns 7985
_refine_ls_number_restraints 0
_refine_ls_restrained_S_all 1.034
_refine_ls_R_factor_all 0.0671
_refine_ls_R_factor_gt 0.0416
_refine_ls_shift/su_max 0.001
_refine_ls_shift/su_mean 0.000
_refine_ls_structure_factor_coef Fsqd
_refine_ls_weighting_details 'w=1/[\s^2^(Fo^2^)+(0.0574P)^2^+9.1250P] where P=(Fo^2^+2Fc^2^)/3'
_refine_ls_weighting_scheme calc
_refine_ls_wR_factor_gt 0.1040
_refine_ls_wR_factor_ref 0.1195
_reflns_Friedel_coverage 0.000
_reflns_number_gt 5675
_reflns_number_total 7985
_reflns_threshold_expression 'I > 2\s(I)'
_cod_data_source_file d3dt02717a3.cif
_cod_data_source_block mf22
_cod_database_code 7714156
_shelx_shelxl_version_number 2017/1
_shelx_space_group_comment
;
The symmetry employed for this shelxl refinement is uniquely defined
by the following loop, which should always be used as a source of
symmetry information in preference to the above space-group names.
They are only intended as comments.
;
_shelx_estimated_absorpt_t_min 0.854
_shelx_estimated_absorpt_t_max 0.977

loop_
_space_group_symop_operation_xyz
'x, y, z'
'-x+1/2, -y, z+1/2'
'-x, y+1/2, -z+1/2'
'x+1/2, -y+1/2, -z'
'-x, -y, -z'
'x-1/2, y, -z-1/2'
'x, -y-1/2, z-1/2'
'-x-1/2, y-1/2, z'

loop_
_atom_site_label
_atom_site_type_symbol
_atom_site_fract_x
_atom_site_fract_y
_atom_site_fract_z
_atom_site_U_iso_or_equiv
_atom_site_adp_type
_atom_site_occupancy
_atom_site_site_symmetry_order
_atom_site_calc_flag
_atom_site_refinement_flags_posn
_atom_site_refinement_flags_adp
_atom_site_refinement_flags_occupancy
_atom_site_disorder_assembly
_atom_site_disorder_group
Pd1 Pd 0.35333(2) 0.25156(2) 0.31031(2) 0.02068(9) Uani 1 1 d . . . . .
Fe1 Fe 0.15037(3) 0.38273(3) 0.41180(3) 0.02555(13) Uani 1 1 d . . . . .
Cl1 Cl 0.36316(5) 0.11612(5) 0.30674(5) 0.0310(2) Uani 1 1 d . . . . .
P1 P 0.31093(5) 0.25581(5) 0.21127(4) 0.02245(19) Uani 1 1 d . . . . .
S1 S 0.41664(5) 0.24677(5) 0.40445(4) 0.0271(2) Uani 1 1 d . . . . .
N1 N 0.29112(15) 0.40471(16) 0.33525(14) 0.0235(6) Uani 1 1 d . . . . .
C1 C 0.34848(17) 0.3645(2) 0.32127(16) 0.0212(7) Uani 1 1 d . . . . .
C2 C 0.42009(17) 0.40267(19) 0.31963(17) 0.0237(7) Uani 1 1 d . . . . .
C3 C 0.46882(19) 0.3889(2) 0.36743(18) 0.0281(8) Uani 1 1 d . . . . .
C4 C 0.53823(19) 0.4197(2) 0.3642(2) 0.0334(9) Uani 1 1 d . . . . .
H4 H 0.572010 0.410295 0.396200 0.040 Uiso 1 1 calc R U . . .
C5 C 0.5586(2) 0.4644(2) 0.3142(2) 0.0333(9) Uani 1 1 d . . . . .
H5 H 0.606449 0.484807 0.312045 0.040 Uiso 1 1 calc R U . . .
C6 C 0.51006(19) 0.4792(2) 0.26802(19) 0.0310(8) Uani 1 1 d . . . . .
H6 H 0.524090 0.510761 0.234497 0.037 Uiso 1 1 calc R U . . .
C7 C 0.44036(19) 0.4480(2) 0.27007(17) 0.0267(8) Uani 1 1 d . . . . .
H7 H 0.406913 0.457715 0.237832 0.032 Uiso 1 1 calc R U . . .
C8 C 0.4438(2) 0.3456(2) 0.42336(18) 0.0314(8) Uani 1 1 d . . . . .
H8A H 0.402117 0.373040 0.442021 0.038 Uiso 1 1 calc R U . . .
H8B H 0.483663 0.344192 0.453804 0.038 Uiso 1 1 calc R U . . .
C9 C 0.3539(2) 0.2258(3) 0.4655(2) 0.0433(10) Uani 1 1 d . . . . .
H9A H 0.380669 0.220218 0.503999 0.065 Uiso 1 1 calc R U . . .
H9B H 0.328009 0.177678 0.456426 0.065 Uiso 1 1 calc R U . . .
H9C H 0.318769 0.268101 0.469226 0.065 Uiso 1 1 calc R U . . .
C11 C 0.21998(17) 0.3718(2) 0.34017(16) 0.0225(7) Uani 1 1 d . . . . .
C12 C 0.15430(18) 0.4100(2) 0.32111(17) 0.0266(8) Uani 1 1 d . . . . .
H12 H 0.150527 0.460379 0.304152 0.032 Uiso 1 1 calc R U . . .
C13 C 0.09633(19) 0.3581(2) 0.33255(19) 0.0315(9) Uani 1 1 d . . . . .
H13 H 0.046443 0.367436 0.324053 0.038 Uiso 1 1 calc R U . . .
C14 C 0.1253(2) 0.2899(2) 0.35878(19) 0.0320(9) Uani 1 1 d . . . . .
H14 H 0.097801 0.246013 0.370925 0.038 Uiso 1 1 calc R U . . .
C15 C 0.20177(19) 0.2976(2) 0.36399(18) 0.0277(8) Uani 1 1 d . . . . .
H15 H 0.234571 0.260489 0.380218 0.033 Uiso 1 1 calc R U . . .
C16 C 0.2003(3) 0.4380(4) 0.4821(2) 0.0583(14) Uani 1 1 d . . . . .
H16 H 0.249563 0.454342 0.483402 0.070 Uiso 1 1 calc R U . . .
C17 C 0.1425(3) 0.4816(3) 0.4612(3) 0.0612(15) Uani 1 1 d . . . . .
H17 H 0.145122 0.532458 0.445123 0.073 Uiso 1 1 calc R U . . .
C18 C 0.0791(3) 0.4370(4) 0.4682(2) 0.0625(16) Uani 1 1 d . . . . .
H18 H 0.031121 0.452643 0.457807 0.075 Uiso 1 1 calc R U . . .
C19 C 0.0991(3) 0.3654(3) 0.4930(2) 0.0556(14) Uani 1 1 d . . . . .
H19 H 0.067519 0.323763 0.502713 0.067 Uiso 1 1 calc R U . . .
C20 C 0.1749(3) 0.3671(3) 0.5008(2) 0.0485(12) Uani 1 1 d . . . . .
H20 H 0.203838 0.326093 0.516410 0.058 Uiso 1 1 calc R U . . .
C21 C 0.2948(2) 0.4923(2) 0.3447(2) 0.0405(10) Uani 1 1 d . . . . .
H21A H 0.339654 0.505522 0.366419 0.061 Uiso 1 1 calc R U . . .
H21B H 0.252748 0.509180 0.368792 0.061 Uiso 1 1 calc R U . . .
H21C H 0.294185 0.518178 0.304769 0.061 Uiso 1 1 calc R U . . .
C31 C 0.21675(18) 0.2262(2) 0.20244(18) 0.0256(8) Uani 1 1 d . . . . .
C32 C 0.17621(19) 0.2510(2) 0.15252(18) 0.0285(8) Uani 1 1 d . . . . .
H32 H 0.196776 0.285471 0.123446 0.034 Uiso 1 1 calc R U . . .
C33 C 0.1046(2) 0.2247(2) 0.1455(2) 0.0340(9) Uani 1 1 d . . . . .
H33 H 0.076797 0.240916 0.111212 0.041 Uiso 1 1 calc R U . . .
C34 C 0.07421(19) 0.1751(2) 0.1881(2) 0.0323(9) Uani 1 1 d . . . . .
H34 H 0.025449 0.157978 0.183540 0.039 Uiso 1 1 calc R U . . .
C35 C 0.11552(19) 0.1508(2) 0.23756(19) 0.0318(9) Uani 1 1 d . . . . .
H35 H 0.094988 0.116212 0.266513 0.038 Uiso 1 1 calc R U . . .
C36 C 0.18643(18) 0.1763(2) 0.24540(19) 0.0279(8) Uani 1 1 d . . . . .
H36 H 0.214051 0.159906 0.279755 0.034 Uiso 1 1 calc R U . . .
C37 C 0.36406(19) 0.1923(2) 0.16208(17) 0.0272(8) Uani 1 1 d . . . . .
C38 C 0.43899(19) 0.1893(2) 0.16841(19) 0.0294(8) Uani 1 1 d . . . . .
H38 H 0.462284 0.217649 0.200079 0.035 Uiso 1 1 calc R U . . .
C39 C 0.4801(2) 0.1446(2) 0.12806(19) 0.0333(9) Uani 1 1 d . . . . .
H39 H 0.531612 0.143716 0.131560 0.040 Uiso 1 1 calc R U . . .
C40 C 0.4463(2) 0.1015(2) 0.08305(19) 0.0352(9) Uani 1 1 d . . . . .
H40 H 0.474387 0.071314 0.055466 0.042 Uiso 1 1 calc R U . . .
C41 C 0.3714(2) 0.1025(2) 0.07847(18) 0.0327(8) Uani 1 1 d . . . . .
H41 H 0.347974 0.071484 0.048529 0.039 Uiso 1 1 calc R U . . .
C42 C 0.3302(2) 0.1481(2) 0.11675(18) 0.0300(8) Uani 1 1 d . . . . .
H42 H 0.278842 0.149399 0.112383 0.036 Uiso 1 1 calc R U . . .
C43 C 0.31630(19) 0.3503(2) 0.17482(17) 0.0261(8) Uani 1 1 d . . . . .
C44 C 0.3723(2) 0.3690(2) 0.13376(18) 0.0325(8) Uani 1 1 d . . . . .
H44 H 0.406239 0.330736 0.121382 0.039 Uiso 1 1 calc R U . . .
C45 C 0.3777(2) 0.4436(2) 0.11140(19) 0.0382(10) Uani 1 1 d . . . . .
H45 H 0.415702 0.456309 0.083698 0.046 Uiso 1 1 calc R U . . .
C46 C 0.3286(2) 0.4996(3) 0.12892(19) 0.0390(10) Uani 1 1 d . . . . .
H46 H 0.333597 0.550848 0.114050 0.047 Uiso 1 1 calc R U . . .
C47 C 0.2723(2) 0.4812(2) 0.16802(19) 0.0328(9) Uani 1 1 d . . . . .
H47 H 0.238106 0.519649 0.179469 0.039 Uiso 1 1 calc R U . . .
C48 C 0.2656(2) 0.4071(2) 0.19055(17) 0.0287(8) Uani 1 1 d . . . . .
H48 H 0.226199 0.394659 0.216912 0.034 Uiso 1 1 calc R U . . .
B1 B 0.3471(2) 0.6179(3) 0.4816(3) 0.0416(12) Uani 1 1 d . . . . .
F1 F 0.3204(2) 0.63640(17) 0.42588(17) 0.0886(13) Uani 1 1 d . . . . .
F2 F 0.2946(2) 0.6197(3) 0.5250(3) 0.147(2) Uani 1 1 d . . . . .
F3 F 0.40084(15) 0.66816(17) 0.49798(15) 0.0645(9) Uani 1 1 d . . . . .
F4 F 0.37506(18) 0.54363(17) 0.47763(16) 0.0706(9) Uani 1 1 d . . . . .

loop_
_atom_site_aniso_label
_atom_site_aniso_U_11
_atom_site_aniso_U_22
_atom_site_aniso_U_33
_atom_site_aniso_U_23
_atom_site_aniso_U_13
_atom_site_aniso_U_12
Pd1 0.02018(13) 0.01831(14) 0.02355(15) -0.00072(10) 0.00017(9) -0.00002(9)
Fe1 0.0232(2) 0.0273(3) 0.0262(3) -0.0015(2) 0.0021(2) 0.00172(19)
Cl1 0.0308(4) 0.0187(4) 0.0435(6) 0.0003(4) 0.0021(4) 0.0010(3)
P1 0.0214(4) 0.0231(4) 0.0229(5) -0.0023(4) 0.0005(3) -0.0021(3)
S1 0.0260(4) 0.0278(5) 0.0274(5) 0.0014(4) -0.0024(3) 0.0019(3)
N1 0.0232(14) 0.0214(15) 0.0258(17) 0.0007(12) -0.0001(12) -0.0033(11)
C1 0.0220(15) 0.0235(17) 0.0181(17) -0.0021(14) -0.0033(13) 0.0021(13)
C2 0.0223(16) 0.0181(17) 0.031(2) -0.0033(14) -0.0003(14) -0.0005(13)
C3 0.0270(17) 0.0252(19) 0.032(2) -0.0048(16) -0.0020(15) 0.0009(14)
C4 0.0235(18) 0.031(2) 0.045(3) -0.0058(18) -0.0066(17) 0.0016(15)
C5 0.0247(17) 0.031(2) 0.044(3) -0.0068(18) 0.0022(16) -0.0064(15)
C6 0.0322(19) 0.0214(18) 0.039(2) 0.0000(16) 0.0080(16) -0.0038(14)
C7 0.0295(18) 0.0225(18) 0.028(2) -0.0032(15) 0.0035(15) 0.0001(14)
C8 0.0336(19) 0.032(2) 0.029(2) -0.0020(17) -0.0058(16) -0.0015(16)
C9 0.049(3) 0.050(3) 0.031(2) 0.011(2) 0.0060(19) -0.005(2)
C11 0.0215(16) 0.0224(17) 0.0236(19) -0.0016(14) 0.0009(13) -0.0003(13)
C12 0.0258(17) 0.0265(19) 0.028(2) 0.0040(15) -0.0038(14) 0.0023(14)
C13 0.0201(16) 0.036(2) 0.038(2) -0.0015(18) -0.0039(15) -0.0026(15)
C14 0.0318(19) 0.027(2) 0.037(2) -0.0044(17) 0.0025(17) -0.0066(15)
C15 0.0276(18) 0.0227(18) 0.033(2) 0.0013(15) 0.0079(15) 0.0020(14)
C16 0.051(3) 0.091(4) 0.033(3) -0.024(3) 0.002(2) -0.013(3)
C17 0.097(4) 0.040(3) 0.047(3) -0.017(2) 0.013(3) 0.007(3)
C18 0.048(3) 0.098(5) 0.041(3) -0.021(3) 0.004(2) 0.038(3)
C19 0.057(3) 0.079(4) 0.030(3) -0.008(2) 0.019(2) -0.014(3)
C20 0.057(3) 0.066(3) 0.023(2) 0.000(2) 0.000(2) 0.019(2)
C21 0.036(2) 0.039(2) 0.046(3) -0.003(2) -0.0001(19) -0.0014(18)
C31 0.0221(16) 0.0220(17) 0.033(2) -0.0066(15) 0.0009(14) -0.0031(13)
C32 0.0255(17) 0.0296(19) 0.031(2) -0.0023(17) -0.0003(15) -0.0024(15)
C33 0.0270(18) 0.036(2) 0.039(2) -0.0078(18) -0.0059(17) 0.0012(16)
C34 0.0206(16) 0.028(2) 0.048(3) -0.0093(18) 0.0011(16) -0.0026(14)
C35 0.0282(18) 0.0257(19) 0.041(2) -0.0062(17) 0.0052(17) -0.0068(15)
C36 0.0248(17) 0.0233(18) 0.036(2) -0.0044(16) -0.0003(15) -0.0006(13)
C37 0.0293(19) 0.0260(19) 0.026(2) -0.0020(15) 0.0017(15) -0.0046(14)
C38 0.0275(19) 0.0246(19) 0.036(2) -0.0035(16) 0.0004(16) -0.0044(14)
C39 0.0290(18) 0.029(2) 0.042(2) 0.0006(18) 0.0081(17) -0.0009(15)
C40 0.045(2) 0.031(2) 0.029(2) -0.0011(17) 0.0102(18) 0.0033(17)
C41 0.042(2) 0.031(2) 0.025(2) -0.0046(16) -0.0026(16) -0.0013(16)
C42 0.0288(18) 0.032(2) 0.029(2) -0.0006(17) -0.0015(15) -0.0032(15)
C43 0.0281(17) 0.0273(19) 0.0229(19) 0.0006(15) -0.0034(14) -0.0040(14)
C44 0.0340(19) 0.036(2) 0.027(2) 0.0004(17) 0.0001(16) -0.0044(16)
C45 0.039(2) 0.046(3) 0.029(2) 0.0088(19) 0.0047(17) -0.0108(19)
C46 0.049(2) 0.037(2) 0.031(2) 0.0113(18) -0.0082(19) -0.0086(19)
C47 0.0332(19) 0.031(2) 0.035(2) 0.0031(17) -0.0075(17) -0.0005(16)
C48 0.0292(18) 0.030(2) 0.027(2) 0.0029(16) -0.0045(15) -0.0027(15)
B1 0.028(2) 0.043(3) 0.054(3) 0.010(2) -0.008(2) -0.0017(19)
F1 0.138(3) 0.0386(16) 0.089(3) 0.0141(17) -0.072(2) -0.0072(18)
F2 0.098(3) 0.194(5) 0.150(5) -0.038(4) 0.076(3) -0.044(3)
F3 0.0534(16) 0.0579(18) 0.082(2) 0.0020(16) -0.0230(16) -0.0084(14)
F4 0.082(2) 0.0493(18) 0.081(2) 0.0171(16) -0.0263(18) 0.0035(15)

loop_
_atom_type_symbol
_atom_type_description
_atom_type_scat_dispersion_real
_atom_type_scat_dispersion_imag
_atom_type_scat_source
C C 0.0033 0.0016 'International Tables Vol C Tables 4.2.6.8 and 6.1.1.4'
H H 0.0000 0.0000 'International Tables Vol C Tables 4.2.6.8 and 6.1.1.4'
B B 0.0013 0.0007 'International Tables Vol C Tables 4.2.6.8 and 6.1.1.4'
Cl Cl 0.1484 0.1585 'International Tables Vol C Tables 4.2.6.8 and 6.1.1.4'
F F 0.0171 0.0103 'International Tables Vol C Tables 4.2.6.8 and 6.1.1.4'
Fe Fe 0.3463 0.8444 'International Tables Vol C Tables 4.2.6.8 and 6.1.1.4'
N N 0.0061 0.0033 'International Tables Vol C Tables 4.2.6.8 and 6.1.1.4'
P P 0.1023 0.0942 'International Tables Vol C Tables 4.2.6.8 and 6.1.1.4'
Pd Pd -0.9988 1.0072 'International Tables Vol C Tables 4.2.6.8 and 6.1.1.4'
S S 0.1246 0.1234 'International Tables Vol C Tables 4.2.6.8 and 6.1.1.4'

loop_
_geom_angle_atom_site_label_1
_geom_angle_atom_site_label_2
_geom_angle_atom_site_label_3
_geom_angle
_geom_angle_site_symmetry_1
_geom_angle_site_symmetry_3
_geom_angle_publ_flag
C1 Pd1 P1 93.84(10) . . ?
C1 Pd1 Cl1 174.62(10) . . ?
P1 Pd1 Cl1 91.53(3) . . ?
C1 Pd1 S1 87.23(10) . . ?
P1 Pd1 S1 170.30(3) . . ?
Cl1 Pd1 S1 87.48(3) . . ?
C20 Fe1 C18 67.8(2) . . ?
C20 Fe1 C16 39.8(2) . . ?
C18 Fe1 C16 67.3(2) . . ?
C20 Fe1 C17 67.4(2) . . ?
C18 Fe1 C17 40.6(2) . . ?
C16 Fe1 C17 39.8(2) . . ?
C20 Fe1 C11 126.15(17) . . ?
C18 Fe1 C11 156.6(2) . . ?
C16 Fe1 C11 110.02(17) . . ?
C17 Fe1 C11 122.25(19) . . ?
C20 Fe1 C19 40.6(2) . . ?
C18 Fe1 C19 40.5(2) . . ?
C16 Fe1 C19 67.6(2) . . ?
C17 Fe1 C19 68.1(2) . . ?
C11 Fe1 C19 162.1(2) . . ?
C20 Fe1 C14 119.6(2) . . ?
C18 Fe1 C14 124.4(2) . . ?
C16 Fe1 C14 155.0(2) . . ?
C17 Fe1 C14 162.5(2) . . ?
C11 Fe1 C14 68.33(14) . . ?
C19 Fe1 C14 105.95(19) . . ?
C20 Fe1 C12 164.06(18) . . ?
C18 Fe1 C12 120.33(19) . . ?
C16 Fe1 C12 127.6(2) . . ?
C17 Fe1 C12 108.9(2) . . ?
C11 Fe1 C12 41.44(13) . . ?
C19 Fe1 C12 154.14(18) . . ?
C14 Fe1 C12 68.80(16) . . ?
C20 Fe1 C15 107.04(18) . . ?
C18 Fe1 C15 160.9(2) . . ?
C16 Fe1 C15 121.28(19) . . ?
C17 Fe1 C15 156.3(2) . . ?
C11 Fe1 C15 41.04(14) . . ?
C19 Fe1 C15 123.7(2) . . ?
C14 Fe1 C15 40.72(14) . . ?
C12 Fe1 C15 69.74(15) . . ?
C20 Fe1 C13 154.09(19) . . ?
C18 Fe1 C13 107.28(19) . . ?
C16 Fe1 C13 163.9(2) . . ?
C17 Fe1 C13 126.4(2) . . ?
C11 Fe1 C13 68.52(14) . . ?
C19 Fe1 C13 118.95(18) . . ?
C14 Fe1 C13 40.68(16) . . ?
C12 Fe1 C13 40.66(14) . . ?
C15 Fe1 C13 68.90(16) . . ?
C31 P1 C37 106.17(16) . . ?
C31 P1 C43 104.97(16) . . ?
C37 P1 C43 104.80(17) . . ?
C31 P1 Pd1 114.45(13) . . ?
C37 P1 Pd1 110.71(13) . . ?
C43 P1 Pd1 114.91(12) . . ?
C9 S1 C8 101.3(2) . . ?
C9 S1 Pd1 109.60(15) . . ?
C8 S1 Pd1 107.33(13) . . ?
C1 N1 C11 123.1(3) . . ?
C1 N1 C21 121.8(3) . . ?
C11 N1 C21 115.1(3) . . ?
N1 C1 C2 119.4(3) . . ?
N1 C1 Pd1 126.6(3) . . ?
C2 C1 Pd1 113.7(2) . . ?
C7 C2 C3 120.5(3) . . ?
C7 C2 C1 120.8(3) . . ?
C3 C2 C1 118.6(3) . . ?
C4 C3 C2 119.2(4) . . ?
C4 C3 C8 121.0(3) . . ?
C2 C3 C8 119.7(3) . . ?
C3 C4 C5 120.2(4) . . ?
C3 C4 H4 119.9 . . ?
C5 C4 H4 119.9 . . ?
C6 C5 C4 120.5(3) . . ?
C6 C5 H5 119.8 . . ?
C4 C5 H5 119.8 . . ?
C5 C6 C7 120.2(4) . . ?
C5 C6 H6 119.9 . . ?
C7 C6 H6 119.9 . . ?
C2 C7 C6 119.5(4) . . ?
C2 C7 H7 120.3 . . ?
C6 C7 H7 120.3 . . ?
C3 C8 S1 111.5(3) . . ?
C3 C8 H8A 109.3 . . ?
S1 C8 H8A 109.3 . . ?
C3 C8 H8B 109.3 . . ?
S1 C8 H8B 109.3 . . ?
H8A C8 H8B 108.0 . . ?
S1 C9 H9A 109.5 . . ?
S1 C9 H9B 109.5 . . ?
H9A C9 H9B 109.5 . . ?
S1 C9 H9C 109.5 . . ?
H9A C9 H9C 109.5 . . ?
H9B C9 H9C 109.5 . . ?
C15 C11 N1 127.0(3) . . ?
C15 C11 C12 108.9(3) . . ?
N1 C11 C12 124.2(3) . . ?
C15 C11 Fe1 69.8(2) . . ?
N1 C11 Fe1 126.7(2) . . ?
C12 C11 Fe1 69.6(2) . . ?
C13 C12 C11 106.7(3) . . ?
C13 C12 Fe1 69.8(2) . . ?
C11 C12 Fe1 69.0(2) . . ?
C13 C12 H12 126.6 . . ?
C11 C12 H12 126.6 . . ?
Fe1 C12 H12 126.1 . . ?
C14 C13 C12 108.6(3) . . ?
C14 C13 Fe1 69.4(2) . . ?
C12 C13 Fe1 69.5(2) . . ?
C14 C13 H13 125.7 . . ?
C12 C13 H13 125.7 . . ?
Fe1 C13 H13 126.9 . . ?
C13 C14 C15 109.0(3) . . ?
C13 C14 Fe1 69.9(2) . . ?
C15 C14 Fe1 69.8(2) . . ?
C13 C14 H14 125.5 . . ?
C15 C14 H14 125.5 . . ?
Fe1 C14 H14 126.4 . . ?
C14 C15 C11 106.8(3) . . ?
C14 C15 Fe1 69.5(2) . . ?
C11 C15 Fe1 69.1(2) . . ?
C14 C15 H15 126.6 . . ?
C11 C15 H15 126.6 . . ?
Fe1 C15 H15 126.3 . . ?
C20 C16 C17 109.0(5) . . ?
C20 C16 Fe1 69.5(3) . . ?
C17 C16 Fe1 70.1(3) . . ?
C20 C16 H16 125.5 . . ?
C17 C16 H16 125.5 . . ?
Fe1 C16 H16 126.4 . . ?
C16 C17 C18 107.6(5) . . ?
C16 C17 Fe1 70.1(3) . . ?
C18 C17 Fe1 69.7(3) . . ?
C16 C17 H17 126.2 . . ?
C18 C17 H17 126.2 . . ?
Fe1 C17 H17 125.6 . . ?
C19 C18 C17 108.0(4) . . ?
C19 C18 Fe1 69.8(3) . . ?
C17 C18 Fe1 69.7(3) . . ?
C19 C18 H18 126.0 . . ?
C17 C18 H18 126.0 . . ?
Fe1 C18 H18 126.0 . . ?
C18 C19 C20 106.8(5) . . ?
C18 C19 Fe1 69.7(3) . . ?
C20 C19 Fe1 69.1(3) . . ?
C18 C19 H19 126.6 . . ?
C20 C19 H19 126.6 . . ?
Fe1 C19 H19 126.2 . . ?
C16 C20 C19 108.6(5) . . ?
C16 C20 Fe1 70.7(3) . . ?
C19 C20 Fe1 70.3(3) . . ?
C16 C20 H20 125.7 . . ?
C19 C20 H20 125.7 . . ?
Fe1 C20 H20 124.9 . . ?
N1 C21 H21A 109.5 . . ?
N1 C21 H21B 109.5 . . ?
H21A C21 H21B 109.5 . . ?
N1 C21 H21C 109.5 . . ?
H21A C21 H21C 109.5 . . ?
H21B C21 H21C 109.5 . . ?
C32 C31 C36 120.4(3) . . ?
C32 C31 P1 120.5(3) . . ?
C36 C31 P1 119.0(3) . . ?
C31 C32 C33 119.3(4) . . ?
C31 C32 H32 120.4 . . ?
C33 C32 H32 120.4 . . ?
C34 C33 C32 120.5(4) . . ?
C34 C33 H33 119.7 . . ?
C32 C33 H33 119.7 . . ?
C33 C34 C35 119.4(3) . . ?
C33 C34 H34 120.3 . . ?
C35 C34 H34 120.3 . . ?
C34 C35 C36 121.0(4) . . ?
C34 C35 H35 119.5 . . ?
C36 C35 H35 119.5 . . ?
C35 C36 C31 119.4(4) . . ?
C35 C36 H36 120.3 . . ?
C31 C36 H36 120.3 . . ?
C38 C37 C42 119.5(3) . . ?
C38 C37 P1 119.8(3) . . ?
C42 C37 P1 120.7(3) . . ?
C37 C38 C39 119.8(4) . . ?
C37 C38 H38 120.1 . . ?
C39 C38 H38 120.1 . . ?
C40 C39 C38 120.3(4) . . ?
C40 C39 H39 119.8 . . ?
C38 C39 H39 119.8 . . ?
C41 C40 C39 119.5(4) . . ?
C41 C40 H40 120.2 . . ?
C39 C40 H40 120.2 . . ?
C42 C41 C40 120.8(4) . . ?
C42 C41 H41 119.6 . . ?
C40 C41 H41 119.6 . . ?
C41 C42 C37 120.0(4) . . ?
C41 C42 H42 120.0 . . ?
C37 C42 H42 120.0 . . ?
C48 C43 C44 118.9(3) . . ?
C48 C43 P1 119.2(3) . . ?
C44 C43 P1 121.7(3) . . ?
C45 C44 C43 119.6(4) . . ?
C45 C44 H44 120.2 . . ?
C43 C44 H44 120.2 . . ?
C46 C45 C44 120.7(4) . . ?
C46 C45 H45 119.6 . . ?
C44 C45 H45 119.6 . . ?
C47 C46 C45 120.0(4) . . ?
C47 C46 H46 120.0 . . ?
C45 C46 H46 120.0 . . ?
C46 C47 C48 120.2(4) . . ?
C46 C47 H47 119.9 . . ?
C48 C47 H47 119.9 . . ?
C47 C48 C43 120.4(4) . . ?
C47 C48 H48 119.8 . . ?
C43 C48 H48 119.8 . . ?
F1 B1 F2 111.5(5) . . ?
F1 B1 F3 110.4(4) . . ?
F2 B1 F3 108.5(5) . . ?
F1 B1 F4 107.4(5) . . ?
F2 B1 F4 109.2(5) . . ?
F3 B1 F4 109.8(4) . . ?

loop_
_geom_bond_atom_site_label_1
_geom_bond_atom_site_label_2
_geom_bond_distance
_geom_bond_site_symmetry_2
_geom_bond_publ_flag
Pd1 C1 1.973(3) . ?
Pd1 P1 2.3009(10) . ?
Pd1 Cl1 2.3547(9) . ?
Pd1 S1 2.3646(10) . ?
Fe1 C20 2.015(4) . ?
Fe1 C18 2.029(4) . ?
Fe1 C16 2.030(5) . ?
Fe1 C17 2.030(5) . ?
Fe1 C11 2.031(3) . ?
Fe1 C19 2.031(4) . ?
Fe1 C14 2.035(4) . ?
Fe1 C12 2.038(4) . ?
Fe1 C15 2.040(4) . ?
Fe1 C13 2.041(4) . ?
P1 C31 1.816(3) . ?
P1 C37 1.822(4) . ?
P1 C43 1.823(4) . ?
S1 C9 1.801(4) . ?
S1 C8 1.831(4) . ?
N1 C1 1.300(4) . ?
N1 C11 1.431(4) . ?
N1 C21 1.533(5) . ?
C1 C2 1.474(4) . ?
C2 C7 1.389(5) . ?
C2 C3 1.396(5) . ?
C3 C4 1.385(5) . ?
C3 C8 1.506(5) . ?
C4 C5 1.389(6) . ?
C4 H4 0.9500 . ?
C5 C6 1.371(6) . ?
C5 H5 0.9500 . ?
C6 C7 1.391(5) . ?
C6 H6 0.9500 . ?
C7 H7 0.9500 . ?
C8 H8A 0.9900 . ?
C8 H8B 0.9900 . ?
C9 H9A 0.9800 . ?
C9 H9B 0.9800 . ?
C9 H9C 0.9800 . ?
C11 C15 1.427(5) . ?
C11 C12 1.439(5) . ?
C12 C13 1.417(5) . ?
C12 H12 0.9500 . ?
C13 C14 1.417(6) . ?
C13 H13 0.9500 . ?
C14 C15 1.418(5) . ?
C14 H14 0.9500 . ?
C15 H15 0.9500 . ?
C16 C20 1.377(7) . ?
C16 C17 1.381(8) . ?
C16 H16 0.9500 . ?
C17 C18 1.407(8) . ?
C17 H17 0.9500 . ?
C18 C19 1.404(8) . ?
C18 H18 0.9500 . ?
C19 C20 1.404(7) . ?
C19 H19 0.9500 . ?
C20 H20 0.9500 . ?
C21 H21A 0.9800 . ?
C21 H21B 0.9800 . ?
C21 H21C 0.9800 . ?
C31 C32 1.389(5) . ?
C31 C36 1.392(5) . ?
C32 C33 1.401(5) . ?
C32 H32 0.9500 . ?
C33 C34 1.384(6) . ?
C33 H33 0.9500 . ?
C34 C35 1.386(6) . ?
C34 H34 0.9500 . ?
C35 C36 1.387(5) . ?
C35 H35 0.9500 . ?
C36 H36 0.9500 . ?
C37 C38 1.386(5) . ?
C37 C42 1.399(5) . ?
C38 C39 1.397(5) . ?
C38 H38 0.9500 . ?
C39 C40 1.382(6) . ?
C39 H39 0.9500 . ?
C40 C41 1.382(6) . ?
C40 H40 0.9500 . ?
C41 C42 1.376(5) . ?
C41 H41 0.9500 . ?
C42 H42 0.9500 . ?
C43 C48 1.399(5) . ?
C43 C44 1.403(5) . ?
C44 C45 1.385(6) . ?
C44 H44 0.9500 . ?
C45 C46 1.380(6) . ?
C45 H45 0.9500 . ?
C46 C47 1.380(6) . ?
C46 H46 0.9500 . ?
C47 C48 1.380(5) . ?
C47 H47 0.9500 . ?
C48 H48 0.9500 . ?
B1 F1 1.351(6) . ?
B1 F2 1.355(7) . ?
B1 F3 1.365(5) . ?
B1 F4 1.389(6) . ?
